data_7215383
loop_
_publ_author_name
'Liu, Ying-Ying'
'Jiang, Ying-Yin'
'Yang, Jin'
'Liu, Yun-Yu'
'Ma, Jian-Fang'

_publ_section_title
;
 Syntheses, structures and photoluminescence of zinc(ii) and silver(I)
 coordination polymers based on
 1,1&#x2032;-(1,4-butanediyl)bis(2-methylbenzimidazole) and different
 carboxylate ligands
;
_journal_issue 20
_journal_name_full CrystEngComm
_journal_page_first 6118
_journal_paper_doi 10.1039/c0ce00990c
_journal_volume 13
_journal_year 2011
_chemical_formula_sum 'C98 H111 Ag5 N18 O13'
_chemical_formula_weight 2288.40
_chemical_name_systematic
;
?
;
_space_group_IT_number 2
_symmetry_cell_setting triclinic
_symmetry_space_group_name_Hall '-P 1'
_symmetry_space_group_name_H-M 'P -1'
_atom_sites_solution_hydrogens geom
_atom_sites_solution_primary direct
_atom_sites_solution_secondary difmap
_audit_creation_method SHELXL-97
_cell_angle_alpha 87.414(2)
_cell_angle_beta 85.056(2)
_cell_angle_gamma 86.352(2)
_cell_formula_units_Z 1
_cell_length_a 11.6759(3)
_cell_length_b 13.2549(4)
_cell_length_c 19.1940(5)
_cell_measurement_reflns_used 13507
_cell_measurement_temperature 293(2)
_cell_measurement_theta_max 29.3
_cell_measurement_theta_min 4.5
_cell_volume 2951.12(14)
_computing_cell_refinement CrysAlis
_computing_data_collection 'CrysAlis (Oxford Diffraction, 2006)'
_computing_data_reduction CrysAlis
_computing_structure_refinement 'SHELXL-97 (Sheldrick, 1997)'
_computing_structure_solution 'SHELXS-97 (Sheldrick, 1997)'
_diffrn_ambient_temperature 293(2)
_diffrn_detector_area_resol_mean 10.0
_diffrn_measured_fraction_theta_full 0.990
_diffrn_measured_fraction_theta_max 0.838
_diffrn_measurement_device_type 'Oxford Diffraction Gemini R Ultra'
_diffrn_measurement_method '\w scan'
_diffrn_radiation_monochromator graphite
_diffrn_radiation_source 'fine-focus sealed tube'
_diffrn_radiation_type MoK\a
_diffrn_radiation_wavelength 0.71073
_diffrn_reflns_av_R_equivalents 0.0336
_diffrn_reflns_av_sigmaI/netI 0.1064
_diffrn_reflns_limit_h_max 16
_diffrn_reflns_limit_h_min -15
_diffrn_reflns_limit_k_max 16
_diffrn_reflns_limit_k_min -18
_diffrn_reflns_limit_l_max 21
_diffrn_reflns_limit_l_min -26
_diffrn_reflns_number 21868
_diffrn_reflns_theta_full 26.00
_diffrn_reflns_theta_max 29.30
_diffrn_reflns_theta_min 4.52
_exptl_absorpt_coefficient_mu 0.873
_exptl_absorpt_correction_T_max 0.75
_exptl_absorpt_correction_T_min 0.72
_exptl_absorpt_correction_type multi-scan
_exptl_absorpt_process_details
;
CrysAlis (Oxford Diffraction, 2006)
;
_exptl_crystal_colour colorless
_exptl_crystal_density_diffrn 1.288
_exptl_crystal_density_method 'not measured'
_exptl_crystal_description block
_exptl_crystal_F_000 1164
_exptl_crystal_size_max 0.38
_exptl_crystal_size_mid 0.36
_exptl_crystal_size_min 0.34
_refine_diff_density_max 0.928
_refine_diff_density_min -0.403
_refine_diff_density_rms 0.112
_refine_ls_extinction_method none
_refine_ls_goodness_of_fit_ref 0.841
_refine_ls_hydrogen_treatment constr
_refine_ls_matrix_type full
_refine_ls_number_parameters 650
_refine_ls_number_reflns 13507
_refine_ls_number_restraints 0
_refine_ls_restrained_S_all 0.841
_refine_ls_R_factor_all 0.1365
_refine_ls_R_factor_gt 0.0601
_refine_ls_shift/su_max 0.001
_refine_ls_shift/su_mean 0.000
_refine_ls_structure_factor_coef Fsqd
_refine_ls_weighting_details 'calc w=1/[\s^2^(Fo^2^)+(0.1024P)^2^+0.0000P] where P=(Fo^2^+2Fc^2^)/3'
_refine_ls_weighting_scheme calc
_refine_ls_wR_factor_gt 0.1574
_refine_ls_wR_factor_ref 0.1791
_reflns_number_gt 5855
_reflns_number_total 13507
_reflns_threshold_expression >2sigma(I)
_cod_data_source_file c0ce00990c.txt
_cod_data_source_block 1_Ag5
_cod_depositor_comments
;
The following automatic conversions were performed:

'_symmetry_cell_setting' value 'Triclinic' changed to 'triclinic'
according to
/usr/data/users/saulius/automatic-downloads/retrospective/RSC/lib/dictionaries/cif_core.dic
dictionary named 'cif_core.dic' version 2.4.2 from 2011-04-26.

Automatic conversion script
Id: cif_fix_values 2281 2013-09-26 08:29:07Z andrius 
;
_cod_original_sg_symbol_Hall '-P 1 '
_cod_original_sg_symbol_H-M 'P -1 '
_cod_database_code 7215383

loop_
_symmetry_equiv_pos_as_xyz
'x, y, z'
'-x, -y, -z'

loop_
_atom_site_label
_atom_site_type_symbol
_atom_site_fract_x
_atom_site_fract_y
_atom_site_fract_z
_atom_site_U_iso_or_equiv
_atom_site_adp_type
_atom_site_occupancy
_atom_site_symmetry_multiplicity
_atom_site_calc_flag
_atom_site_refinement_flags
Ag1 Ag 0.5000 0.5000 0.5000 0.0737(2) Uani 1 2 d S
Ag2 Ag 0.77240(4) 1.21405(3) 0.02566(2) 0.05703(16) Uani 1 1 d .
Ag3 Ag 0.76162(5) 1.39149(5) 0.54511(2) 0.0884(2) Uani 1 1 d .
C1 C 0.6545(5) 0.4441(5) 0.3627(3) 0.0506(14) Uani 1 1 d .
C2 C 0.6561(6) 0.3387(5) 0.3690(3) 0.0673(18) Uani 1 1 d .
H2 H 0.6221 0.3059 0.4087 0.081 Uiso 1 1 calc R
C3 C 0.7092(6) 0.2859(5) 0.3152(4) 0.0767(19) Uani 1 1 d .
H3 H 0.7102 0.2157 0.3180 0.092 Uiso 1 1 calc R
C4 C 0.7625(6) 0.3335(6) 0.2556(4) 0.0713(17) Uani 1 1 d .
H4 H 0.7989 0.2946 0.2201 0.086 Uiso 1 1 calc R
C5 C 0.7617(5) 0.4377(5) 0.2492(3) 0.0637(17) Uani 1 1 d .
H5 H 0.7956 0.4701 0.2094 0.076 Uiso 1 1 calc R
C6 C 0.7085(5) 0.4923(5) 0.3042(3) 0.0498(13) Uani 1 1 d .
C7 C 0.6290(5) 0.6056(5) 0.3765(3) 0.0595(15) Uani 1 1 d .
C8 C 0.5905(7) 0.7087(6) 0.4062(3) 0.081(2) Uani 1 1 d .
H8A H 0.5160 0.7300 0.3914 0.121 Uiso 1 1 calc R
H8B H 0.6449 0.7574 0.3894 0.121 Uiso 1 1 calc R
H8C H 0.5865 0.7034 0.4564 0.121 Uiso 1 1 calc R
C9 C 0.7247(5) 0.6772(5) 0.2637(3) 0.0596(15) Uani 1 1 d .
H9A H 0.7900 0.6538 0.2327 0.072 Uiso 1 1 calc R
H9B H 0.7487 0.7319 0.2899 0.072 Uiso 1 1 calc R
C10 C 0.6288(5) 0.7166(4) 0.2207(3) 0.0584(15) Uani 1 1 d .
H10A H 0.6055 0.6624 0.1937 0.070 Uiso 1 1 calc R
H10B H 0.5629 0.7395 0.2515 0.070 Uiso 1 1 calc R
C11 C 0.6657(5) 0.8020(4) 0.1723(3) 0.0574(15) Uani 1 1 d .
H11A H 0.7200 0.7753 0.1356 0.069 Uiso 1 1 calc R
H11B H 0.7056 0.8482 0.1981 0.069 Uiso 1 1 calc R
C12 C 0.5677(5) 0.8604(5) 0.1390(3) 0.0684(18) Uani 1 1 d .
H12A H 0.5216 0.8136 0.1179 0.082 Uiso 1 1 calc R
H12B H 0.5188 0.8953 0.1748 0.082 Uiso 1 1 calc R
C13 C 0.6585(7) 1.0673(5) 0.1662(3) 0.083(2) Uani 1 1 d .
H13A H 0.7242 1.0386 0.1885 0.124 Uiso 1 1 calc R
H13B H 0.5894 1.0524 0.1947 0.124 Uiso 1 1 calc R
H13C H 0.6632 1.1393 0.1606 0.124 Uiso 1 1 calc R
C14 C 0.6563(5) 1.0241(4) 0.0975(3) 0.0572(15) Uani 1 1 d .
C15 C 0.6252(4) 0.9209(4) 0.0137(3) 0.0498(13) Uani 1 1 d .
C16 C 0.6789(4) 1.0055(4) -0.0154(3) 0.0496(13) Uani 1 1 d .
C17 C 0.7027(5) 1.0188(5) -0.0868(3) 0.0617(16) Uani 1 1 d .
H17 H 0.7377 1.0757 -0.1065 0.074 Uiso 1 1 calc R
C18 C 0.6716(6) 0.9424(6) -0.1283(4) 0.0780(19) Uani 1 1 d .
H18 H 0.6860 0.9486 -0.1766 0.094 Uiso 1 1 calc R
C19 C 0.6194(5) 0.8572(5) -0.0983(4) 0.0711(18) Uani 1 1 d .
H19 H 0.6011 0.8073 -0.1274 0.085 Uiso 1 1 calc R
C20 C 0.5943(5) 0.8444(4) -0.0282(4) 0.0625(16) Uani 1 1 d .
H20 H 0.5585 0.7877 -0.0088 0.075 Uiso 1 1 calc R
C21 C 0.9985(5) 1.2893(4) 0.0806(3) 0.0519(14) Uani 1 1 d .
C22 C 1.0514(6) 1.1857(5) 0.0836(4) 0.081(2) Uani 1 1 d .
H22A H 1.0630 1.1657 0.1313 0.122 Uiso 1 1 calc R
H22B H 1.1241 1.1833 0.0562 0.122 Uiso 1 1 calc R
H22C H 1.0015 1.1404 0.0653 0.122 Uiso 1 1 calc R
C23 C 0.8776(5) 1.4194(4) 0.0672(2) 0.0462(13) Uani 1 1 d .
C24 C 0.9781(5) 1.4535(5) 0.0892(2) 0.0548(15) Uani 1 1 d .
C25 C 0.9903(6) 1.5587(5) 0.0969(3) 0.0642(17) Uani 1 1 d .
H25 H 1.0573 1.5834 0.1107 0.077 Uiso 1 1 calc R
C26 C 0.8963(7) 1.6206(5) 0.0826(3) 0.073(2) Uani 1 1 d .
H26 H 0.8995 1.6898 0.0879 0.088 Uiso 1 1 calc R
C27 C 0.7964(6) 1.5854(5) 0.0606(3) 0.0660(16) Uani 1 1 d .
H27 H 0.7356 1.6313 0.0510 0.079 Uiso 1 1 calc R
C28 C 0.7856(5) 1.4844(5) 0.0528(3) 0.0573(15) Uani 1 1 d .
H28 H 0.7186 1.4607 0.0384 0.069 Uiso 1 1 calc R
C29 C 1.1713(5) 1.3729(6) 0.1204(3) 0.0685(18) Uani 1 1 d .
C30 C 1.1746(5) 1.3378(6) 0.1986(3) 0.0694(18) Uani 1 1 d .
H30A H 1.1589 1.2667 0.2038 0.083 Uiso 1 1 calc R
H30B H 1.2513 1.3449 0.2129 0.083 Uiso 1 1 calc R
C31 C 1.0875(5) 1.3981(6) 0.2467(3) 0.0727(18) Uani 1 1 d .
H31A H 1.0931 1.4699 0.2356 0.087 Uiso 1 1 calc R
H31B H 1.0102 1.3807 0.2391 0.087 Uiso 1 1 calc R
C32 C 1.1094(5) 1.3759(6) 0.3218(3) 0.0702(18) Uani 1 1 d .
H32A H 1.1172 1.3032 0.3302 0.084 Uiso 1 1 calc R
H32B H 1.1816 1.4034 0.3306 0.084 Uiso 1 1 calc R
C33 C 0.9480(7) 1.2534(6) 0.4219(4) 0.082(2) Uani 1 1 d .
H33A H 0.8896 1.2315 0.4566 0.124 Uiso 1 1 calc R
H33B H 1.0223 1.2272 0.4347 0.124 Uiso 1 1 calc R
H33C H 0.9344 1.2289 0.3773 0.124 Uiso 1 1 calc R
C34 C 0.9448(5) 1.3640(5) 0.4179(3) 0.0603(16) Uani 1 1 d .
C35 C 0.9039(5) 1.5231(6) 0.4370(3) 0.0606(16) Uani 1 1 d .
C36 C 0.9921(5) 1.5196(5) 0.3821(3) 0.0588(15) Uani 1 1 d .
C37 C 1.0387(6) 1.6054(7) 0.3514(4) 0.078(2) Uani 1 1 d .
H37 H 1.0981 1.6017 0.3159 0.094 Uiso 1 1 calc R
C38 C 0.8586(6) 1.6131(6) 0.4618(4) 0.0764(19) Uani 1 1 d .
H38 H 0.8005 1.6160 0.4981 0.092 Uiso 1 1 calc R
C39 C 0.9931(8) 1.6970(7) 0.3758(5) 0.095(2) Uani 1 1 d .
H39 H 1.0220 1.7564 0.3559 0.114 Uiso 1 1 calc R
C40 C 0.9043(8) 1.7030(6) 0.4296(5) 0.092(2) Uani 1 1 d .
H40 H 0.8749 1.7660 0.4446 0.110 Uiso 1 1 calc R
C41 C 0.6398(5) 1.4628(6) -0.3318(3) 0.0558(15) Uani 1 1 d .
C42 C 0.6630(5) 1.3409(4) -0.0806(3) 0.0517(14) Uani 1 1 d .
C43 C 0.6076(4) 1.4752(4) -0.2549(2) 0.0447(12) Uani 1 1 d .
C44 C 0.6468(4) 1.4026(4) -0.2058(2) 0.0493(13) Uani 1 1 d .
H44 H 0.6911 1.3456 -0.2207 0.059 Uiso 1 1 calc R
C45 C 0.6191(4) 1.4159(4) -0.1347(2) 0.0475(14) Uani 1 1 d .
C46 C 0.5508(4) 1.4992(4) -0.1132(3) 0.0459(13) Uani 1 1 d .
H46 H 0.5302 1.5061 -0.0656 0.055 Uiso 1 1 calc R
C47 C 0.5118(4) 1.5733(4) -0.1607(3) 0.0492(14) Uani 1 1 d .
C48 C 0.5424(5) 1.5574(5) -0.2324(3) 0.0504(14) Uani 1 1 d .
H48 H 0.5168 1.6053 -0.2654 0.061 Uiso 1 1 calc R
N1 N 0.6901(4) 0.5926(4) 0.3134(2) 0.0515(11) Uani 1 1 d .
N2 N 0.6063(4) 0.5183(4) 0.4076(2) 0.0571(12) Uani 1 1 d .
N3 N 0.6104(4) 0.9343(3) 0.0852(2) 0.0547(12) Uani 1 1 d .
N4 N 0.6973(4) 1.0692(3) 0.0382(3) 0.0568(12) Uani 1 1 d .
N5 N 0.8937(4) 1.3145(3) 0.0623(2) 0.0502(11) Uani 1 1 d .
N6 N 1.0534(4) 1.3698(4) 0.0973(2) 0.0534(12) Uani 1 1 d .
N7 N 1.0166(4) 1.4187(4) 0.3715(2) 0.0621(13) Uani 1 1 d .
N8 N 0.8767(4) 1.4255(4) 0.4572(2) 0.0612(13) Uani 1 1 d .
N9 N 0.4492(4) 1.6607(4) -0.1387(3) 0.0655(13) Uani 1 1 d .
H9N H 0.4337 1.6700 -0.0948 0.098 Uiso 1 1 calc R
H9M H 0.4260 1.7054 -0.1691 0.098 Uiso 1 1 calc R
O1 O 0.6422(4) 1.5388(4) -0.3721(2) 0.0747(12) Uani 1 1 d .
O2 O 0.6671(4) 1.3753(4) -0.3523(2) 0.0721(12) Uani 1 1 d .
O3 O 0.6113(4) 1.3369(3) -0.02107(18) 0.0646(11) Uani 1 1 d .
O4 O 0.7506(4) 1.2849(4) -0.0974(2) 0.0811(13) Uani 1 1 d .
O5 O 0.8627(7) 0.1913(7) 0.7921(4) 0.068(2) Uani 0.50 1 d P
H5A H 0.8241 0.2137 0.8264 0.102 Uiso 0.50 1 calc PR
C50 C 1.0087(14) 0.1071(15) 0.8730(11) 0.128(7) Uani 0.50 1 d P
H50A H 1.0895 0.1037 0.8794 0.192 Uiso 0.50 1 calc PR
H50B H 0.9855 0.0408 0.8649 0.192 Uiso 0.50 1 calc PR
H50C H 0.9660 0.1325 0.9142 0.192 Uiso 0.50 1 calc PR
C49 C 0.983(3) 0.1827(18) 0.8057(8) 0.194(17) Uani 0.50 1 d P
H49A H 1.0080 0.2494 0.8140 0.233 Uiso 0.50 1 calc PR
H49B H 1.0286 0.1578 0.7646 0.233 Uiso 0.50 1 calc PR
O1W O 0.6949(10) 0.1813(6) 0.6923(5) 0.087(3) Uani 0.50 1 d P
O2W O 0.7244(11) 0.1746(8) 0.5419(6) 0.111(4) Uani 0.50 1 d P
O3W O 0.5288(15) 0.1336(10) 0.4765(7) 0.061(4) Uani 0.25 1 d P
O4W O 0.5452(18) 0.0277(13) 0.6923(8) 0.086(6) Uani 0.25 1 d P
O6 O 0.6326(9) 0.7445(7) 0.5948(5) 0.087(3) Uani 0.50 1 d P

loop_
_atom_site_aniso_label
_atom_site_aniso_U_11
_atom_site_aniso_U_22
_atom_site_aniso_U_33
_atom_site_aniso_U_23
_atom_site_aniso_U_13
_atom_site_aniso_U_12
Ag1 0.0749(5) 0.0982(6) 0.0434(3) 0.0085(3) 0.0147(3) -0.0036(4)
Ag2 0.0588(3) 0.0481(3) 0.0657(3) -0.0004(2) -0.0105(2) -0.0092(2)
Ag3 0.0797(4) 0.1390(6) 0.0437(3) -0.0005(3) 0.0108(2) -0.0071(4)
C1 0.048(3) 0.067(4) 0.035(3) 0.003(3) -0.006(2) 0.003(3)
C2 0.070(4) 0.077(5) 0.056(4) 0.014(3) -0.014(3) -0.013(4)
C3 0.085(5) 0.062(4) 0.084(5) -0.012(4) -0.019(4) 0.004(4)
C4 0.066(4) 0.079(5) 0.069(4) -0.020(4) -0.002(3) 0.008(4)
C5 0.053(3) 0.092(5) 0.045(3) -0.001(3) -0.005(3) 0.002(3)
C6 0.049(3) 0.064(4) 0.037(3) 0.004(3) -0.008(2) -0.001(3)
C7 0.053(3) 0.078(4) 0.046(3) 0.002(3) -0.005(3) 0.007(3)
C8 0.093(5) 0.089(5) 0.059(4) -0.007(4) -0.001(4) 0.008(4)
C9 0.055(3) 0.069(4) 0.054(3) 0.013(3) 0.001(3) -0.009(3)
C10 0.054(3) 0.062(4) 0.058(3) 0.013(3) -0.009(3) 0.000(3)
C11 0.050(3) 0.050(3) 0.070(4) 0.012(3) 0.001(3) -0.006(3)
C12 0.056(4) 0.065(4) 0.080(4) 0.023(3) 0.005(3) -0.006(3)
C13 0.118(6) 0.066(4) 0.064(4) 0.001(3) -0.014(4) 0.002(4)
C14 0.058(3) 0.049(3) 0.064(4) 0.004(3) -0.013(3) 0.000(3)
C15 0.040(3) 0.045(3) 0.064(4) 0.006(3) -0.008(3) 0.002(3)
C16 0.042(3) 0.047(3) 0.061(3) 0.001(3) -0.011(3) -0.001(3)
C17 0.049(3) 0.068(4) 0.067(4) 0.008(3) -0.011(3) -0.004(3)
C18 0.076(4) 0.092(5) 0.067(4) -0.004(4) -0.017(3) 0.008(4)
C19 0.063(4) 0.069(4) 0.085(5) -0.014(4) -0.019(4) -0.006(3)
C20 0.050(3) 0.047(3) 0.092(5) 0.002(3) -0.016(3) -0.005(3)
C21 0.054(3) 0.055(4) 0.048(3) -0.008(3) -0.009(3) -0.004(3)
C22 0.075(5) 0.076(5) 0.093(5) -0.014(4) -0.019(4) 0.004(4)
C23 0.050(3) 0.053(3) 0.035(3) 0.002(2) 0.003(2) -0.010(3)
C24 0.066(4) 0.068(4) 0.031(3) -0.008(3) 0.009(2) -0.023(4)
C25 0.077(4) 0.060(4) 0.055(3) -0.019(3) 0.020(3) -0.022(4)
C26 0.112(6) 0.043(4) 0.061(4) -0.014(3) 0.031(4) -0.009(4)
C27 0.082(5) 0.057(4) 0.056(3) -0.007(3) 0.010(3) 0.006(4)
C28 0.064(4) 0.060(4) 0.046(3) -0.003(3) 0.007(3) -0.003(3)
C29 0.044(3) 0.120(6) 0.044(3) -0.017(3) -0.004(2) -0.019(4)
C30 0.043(3) 0.110(5) 0.056(3) -0.017(3) -0.004(3) -0.004(3)
C31 0.056(4) 0.112(5) 0.050(3) -0.014(3) 0.003(3) -0.005(4)
C32 0.054(4) 0.109(5) 0.047(3) -0.016(3) -0.005(3) 0.006(4)
C33 0.086(5) 0.094(6) 0.069(4) 0.001(4) -0.010(4) -0.012(4)
C34 0.060(4) 0.086(5) 0.037(3) -0.004(3) -0.008(3) -0.008(4)
C35 0.058(4) 0.088(5) 0.039(3) -0.016(3) -0.012(3) -0.002(4)
C36 0.058(4) 0.078(5) 0.041(3) -0.004(3) -0.010(3) -0.005(3)
C37 0.072(4) 0.098(6) 0.066(4) 0.013(4) -0.014(3) -0.010(5)
C38 0.072(4) 0.102(6) 0.057(4) -0.019(4) -0.017(3) 0.008(4)
C39 0.102(6) 0.094(6) 0.092(6) 0.016(5) -0.030(5) -0.015(5)
C40 0.113(7) 0.075(5) 0.093(6) -0.016(5) -0.051(5) 0.018(5)
C41 0.045(3) 0.075(4) 0.046(3) 0.001(3) 0.001(2) -0.002(3)
C42 0.057(4) 0.052(3) 0.048(3) 0.000(3) -0.012(3) -0.007(3)
C43 0.041(3) 0.056(3) 0.038(3) 0.000(2) -0.001(2) -0.006(3)
C44 0.043(3) 0.067(4) 0.038(3) -0.003(3) -0.002(2) -0.006(3)
C45 0.041(3) 0.065(4) 0.039(3) 0.002(3) -0.007(2) -0.016(3)
C46 0.045(3) 0.057(3) 0.036(3) -0.005(2) -0.004(2) -0.009(3)
C47 0.044(3) 0.061(4) 0.044(3) 0.002(3) -0.005(2) -0.017(3)
C48 0.044(3) 0.069(4) 0.039(3) 0.004(3) -0.005(2) -0.005(3)
N1 0.052(3) 0.062(3) 0.039(2) 0.008(2) -0.001(2) -0.003(2)
N2 0.058(3) 0.071(3) 0.040(2) 0.011(2) 0.000(2) -0.002(3)
N3 0.054(3) 0.044(3) 0.066(3) 0.010(2) -0.007(2) -0.004(2)
N4 0.057(3) 0.048(3) 0.066(3) 0.007(2) -0.010(2) -0.008(2)
N5 0.056(3) 0.048(3) 0.047(2) 0.001(2) -0.004(2) -0.009(2)
N6 0.049(3) 0.066(3) 0.045(2) -0.009(2) 0.002(2) -0.006(3)
N7 0.055(3) 0.091(4) 0.040(2) -0.005(3) -0.004(2) 0.002(3)
N8 0.058(3) 0.091(4) 0.035(2) -0.006(3) -0.004(2) -0.004(3)
N9 0.081(4) 0.057(3) 0.056(3) -0.006(2) 0.003(3) 0.008(3)
O1 0.078(3) 0.097(3) 0.047(2) 0.015(2) -0.001(2) -0.010(3)
O2 0.075(3) 0.096(4) 0.044(2) -0.009(2) 0.005(2) 0.000(3)
O3 0.077(3) 0.075(3) 0.041(2) 0.0052(19) -0.0005(19) -0.007(2)
O4 0.082(3) 0.095(3) 0.060(3) 0.015(2) -0.004(2) 0.025(3)
O5 0.063(5) 0.094(7) 0.043(4) -0.011(4) 0.004(4) 0.021(5)
C50 0.083(11) 0.138(16) 0.167(18) 0.023(14) -0.004(11) -0.066(12)
C49 0.38(4) 0.17(2) 0.054(9) -0.022(11) 0.020(17) -0.20(3)
O1W 0.142(9) 0.042(5) 0.078(6) -0.011(4) -0.021(6) 0.011(5)
O2W 0.138(10) 0.097(8) 0.093(7) -0.001(6) 0.032(7) -0.020(7)
O3W 0.099(12) 0.024(7) 0.054(9) 0.011(6) 0.000(8) 0.025(8)
O4W 0.137(16) 0.067(11) 0.050(9) 0.002(8) 0.031(10) -0.045(12)
O6 0.095(7) 0.054(5) 0.110(7) -0.004(5) -0.013(6) 0.009(5)

loop_
_atom_type_symbol
_atom_type_description
_atom_type_scat_dispersion_real
_atom_type_scat_dispersion_imag
_atom_type_scat_source
C C 0.0033 0.0016 'International Tables Vol C Tables 4.2.6.8 and 6.1.1.4'
H H 0.0000 0.0000 'International Tables Vol C Tables 4.2.6.8 and 6.1.1.4'
N N 0.0061 0.0033 'International Tables Vol C Tables 4.2.6.8 and 6.1.1.4'
O O 0.0106 0.0060 'International Tables Vol C Tables 4.2.6.8 and 6.1.1.4'
Ag Ag -0.8971 1.1015 'International Tables Vol C Tables 4.2.6.8 and 6.1.1.4'

loop_
_geom_angle_atom_site_label_1
_geom_angle_atom_site_label_2
_geom_angle_atom_site_label_3
_geom_angle
_geom_angle_site_symmetry_3
N2 Ag1 N2 180 2_666
N4 Ag2 N5 146.96(17) .
N4 Ag2 O4 109.06(17) .
N5 Ag2 O4 101.72(16) .
N8 Ag3 O2 167.63(18) 1_556
C6 C1 C2 120.8(6) .
C6 C1 N2 108.0(5) .
C2 C1 N2 131.1(5) .
C3 C2 C1 117.4(6) .
C3 C2 H2 121.3 .
C1 C2 H2 121.3 .
C2 C3 C4 122.3(6) .
C2 C3 H3 118.8 .
C4 C3 H3 118.8 .
C5 C4 C3 120.5(7) .
C5 C4 H4 119.8 .
C3 C4 H4 119.8 .
C4 C5 C6 117.6(5) .
C4 C5 H5 121.2 .
C6 C5 H5 121.2 .
N1 C6 C5 132.3(5) .
N1 C6 C1 106.4(5) .
C5 C6 C1 121.2(6) .
N2 C7 N1 111.0(6) .
N2 C7 C8 124.7(5) .
N1 C7 C8 124.3(5) .
C7 C8 H8A 109.5 .
C7 C8 H8B 109.5 .
H8A C8 H8B 109.5 .
C7 C8 H8C 109.5 .
H8A C8 H8C 109.5 .
H8B C8 H8C 109.5 .
N1 C9 C10 112.4(4) .
N1 C9 H9A 109.1 .
C10 C9 H9A 109.1 .
N1 C9 H9B 109.1 .
C10 C9 H9B 109.1 .
H9A C9 H9B 107.9 .
C11 C10 C9 111.0(4) .
C11 C10 H10A 109.4 .
C9 C10 H10A 109.4 .
C11 C10 H10B 109.4 .
C9 C10 H10B 109.4 .
H10A C10 H10B 108.0 .
C10 C11 C12 114.0(4) .
C10 C11 H11A 108.8 .
C12 C11 H11A 108.8 .
C10 C11 H11B 108.8 .
C12 C11 H11B 108.8 .
H11A C11 H11B 107.6 .
N3 C12 C11 111.4(4) .
N3 C12 H12A 109.3 .
C11 C12 H12A 109.3 .
N3 C12 H12B 109.3 .
C11 C12 H12B 109.3 .
H12A C12 H12B 108.0 .
C14 C13 H13A 109.5 .
C14 C13 H13B 109.5 .
H13A C13 H13B 109.5 .
C14 C13 H13C 109.5 .
H13A C13 H13C 109.5 .
H13B C13 H13C 109.5 .
N4 C14 N3 111.2(5) .
N4 C14 C13 123.4(5) .
N3 C14 C13 125.4(5) .
N3 C15 C16 106.0(5) .
N3 C15 C20 132.4(5) .
C16 C15 C20 121.6(5) .
C17 C16 C15 121.4(5) .
C17 C16 N4 129.6(5) .
C15 C16 N4 109.0(5) .
C16 C17 C18 116.8(6) .
C16 C17 H17 121.6 .
C18 C17 H17 121.6 .
C19 C18 C17 121.2(6) .
C19 C18 H18 119.4 .
C17 C18 H18 119.4 .
C20 C19 C18 122.3(6) .
C20 C19 H19 118.8 .
C18 C19 H19 118.8 .
C19 C20 C15 116.8(5) .
C19 C20 H20 121.6 .
C15 C20 H20 121.6 .
N5 C21 N6 112.3(5) .
N5 C21 C22 125.1(5) .
N6 C21 C22 122.5(5) .
C21 C22 H22A 109.5 .
C21 C22 H22B 109.5 .
H22A C22 H22B 109.5 .
C21 C22 H22C 109.5 .
H22A C22 H22C 109.5 .
H22B C22 H22C 109.5 .
C28 C23 C24 121.9(5) .
C28 C23 N5 130.7(5) .
C24 C23 N5 107.3(5) .
N6 C24 C23 107.1(5) .
N6 C24 C25 131.8(6) .
C23 C24 C25 121.0(6) .
C26 C25 C24 115.1(6) .
C26 C25 H25 122.4 .
C24 C25 H25 122.4 .
C25 C26 C27 123.3(6) .
C25 C26 H26 118.4 .
C27 C26 H26 118.4 .
C28 C27 C26 121.2(7) .
C28 C27 H27 119.4 .
C26 C27 H27 119.4 .
C27 C28 C23 117.5(6) .
C27 C28 H28 121.3 .
C23 C28 H28 121.3 .
N6 C29 C30 111.2(4) .
C31 C30 C29 112.6(6) .
C31 C30 H30A 109.1 .
C29 C30 H30A 109.1 .
C31 C30 H30B 109.1 .
C29 C30 H30B 109.1 .
H30A C30 H30B 107.8 .
C32 C31 C30 110.5(6) .
C32 C31 H31A 109.6 .
C30 C31 H31A 109.6 .
C32 C31 H31B 109.6 .
C30 C31 H31B 109.6 .
H31A C31 H31B 108.1 .
N7 C32 C31 113.1(5) .
N7 C32 H32A 109.0 .
C31 C32 H32A 109.0 .
N7 C32 H32B 109.0 .
C31 C32 H32B 109.0 .
H32A C32 H32B 107.8 .
C34 C33 H33A 109.5 .
C34 C33 H33B 109.5 .
H33A C33 H33B 109.5 .
C34 C33 H33C 109.5 .
H33A C33 H33C 109.5 .
H33B C33 H33C 109.5 .
N8 C34 N7 110.3(6) .
N8 C34 C33 126.2(6) .
N7 C34 C33 123.4(6) .
C38 C35 N8 130.0(6) .
C38 C35 C36 121.0(6) .
N8 C35 C36 109.0(6) .
N7 C36 C37 132.2(6) .
N7 C36 C35 105.1(5) .
C37 C36 C35 122.6(7) .
C36 C37 C39 116.8(7) .
C36 C37 H37 121.6 .
C39 C37 H37 121.6 .
C35 C38 C40 117.2(7) .
C35 C38 H38 121.4 .
C40 C38 H38 121.4 .
C37 C39 C40 121.9(7) .
C37 C39 H39 119.1 .
C40 C39 H39 119.1 .
C39 C40 C38 120.5(8) .
C39 C40 H40 119.8 .
C38 C40 H40 119.8 .
O1 C41 O2 122.4(6) .
O1 C41 C43 119.6(6) .
O2 C41 C43 118.0(5) .
O3 C42 O4 122.7(5) .
O3 C42 C45 119.0(6) .
O4 C42 C45 118.3(5) .
C48 C43 C44 119.3(5) .
C48 C43 C41 120.5(5) .
C44 C43 C41 120.2(5) .
C45 C44 C43 119.8(5) .
C45 C44 H44 120.1 .
C43 C44 H44 120.1 .
C46 C45 C44 119.8(5) .
C46 C45 C42 119.1(5) .
C44 C45 C42 121.1(6) .
C45 C46 C47 121.6(5) .
C45 C46 H46 119.2 .
C47 C46 H46 119.2 .
C46 C47 N9 121.7(5) .
C46 C47 C48 116.9(6) .
N9 C47 C48 121.4(5) .
C43 C48 C47 122.5(5) .
C43 C48 H48 118.8 .
C47 C48 H48 118.8 .
C6 N1 C7 108.2(4) .
C6 N1 C9 127.6(5) .
C7 N1 C9 124.1(5) .
C7 N2 C1 106.4(4) .
C7 N2 Ag1 124.8(4) .
C1 N2 Ag1 128.4(3) .
C14 N3 C15 107.4(4) .
C14 N3 C12 125.8(5) .
C15 N3 C12 126.3(5) .
C14 N4 C16 106.4(4) .
C14 N4 Ag2 127.2(4) .
C16 N4 Ag2 126.4(3) .
C21 N5 C23 106.5(4) .
C21 N5 Ag2 127.0(4) .
C23 N5 Ag2 126.4(4) .
C21 N6 C24 106.7(5) .
C21 N6 C29 128.7(6) .
C24 N6 C29 124.7(5) .
C36 N7 C34 108.4(5) .
C36 N7 C32 125.5(5) .
C34 N7 C32 126.0(6) .
C34 N8 C35 107.2(5) .
C34 N8 Ag3 129.5(4) .
C35 N8 Ag3 122.8(4) .
C47 N9 H9N 120.0 .
C47 N9 H9M 120.0 .
H9N N9 H9M 120.0 .
C41 O2 Ag3 107.2(4) 1_554
C42 O4 Ag2 94.6(3) .
C49 O5 H5A 109.5 .
C49 C50 H50A 109.5 .
C49 C50 H50B 109.5 .
H50A C50 H50B 109.5 .
C49 C50 H50C 109.5 .
H50A C50 H50C 109.5 .
H50B C50 H50C 109.5 .
O5 C49 C50 112.8(13) .
O5 C49 H49A 109.0 .
C50 C49 H49A 109.0 .
O5 C49 H49B 109.0 .
C50 C49 H49B 109.0 .
H49A C49 H49B 107.8 .

loop_
_geom_bond_atom_site_label_1
_geom_bond_atom_site_label_2
_geom_bond_distance
_geom_bond_site_symmetry_2
Ag1 N2 2.089(4) .
Ag1 N2 2.089(4) 2_666
Ag2 N4 2.157(4) .
Ag2 N5 2.184(4) .
Ag2 O4 2.530(4) .
Ag3 N8 2.115(4) .
Ag3 O2 2.182(4) 1_556
C1 C6 1.390(7) .
C1 C2 1.396(8) .
C1 N2 1.396(7) .
C2 C3 1.357(10) .
C2 H2 0.9300 .
C3 C4 1.398(10) .
C3 H3 0.9300 .
C4 C5 1.381(9) .
C4 H4 0.9300 .
C5 C6 1.387(8) .
C5 H5 0.9300 .
C6 N1 1.350(7) .
C7 N2 1.310(7) .
C7 N1 1.363(7) .
C7 C8 1.531(9) .
C8 H8A 0.9600 .
C8 H8B 0.9600 .
C8 H8C 0.9600 .
C9 N1 1.492(6) .
C9 C10 1.501(7) .
C9 H9A 0.9700 .
C9 H9B 0.9700 .
C10 C11 1.493(7) .
C10 H10A 0.9700 .
C10 H10B 0.9700 .
C11 C12 1.512(8) .
C11 H11A 0.9700 .
C11 H11B 0.9700 .
C12 N3 1.467(7) .
C12 H12A 0.9700 .
C12 H12B 0.9700 .
C13 C14 1.465(9) .
C13 H13A 0.9600 .
C13 H13B 0.9600 .
C13 H13C 0.9600 .
C14 N4 1.327(7) .
C14 N3 1.373(7) .
C15 N3 1.388(7) .
C15 C16 1.392(7) .
C15 C20 1.404(8) .
C16 C17 1.381(8) .
C16 N4 1.399(7) .
C17 C18 1.399(9) .
C17 H17 0.9300 .
C18 C19 1.397(9) .
C18 H18 0.9300 .
C19 C20 1.357(9) .
C19 H19 0.9300 .
C20 H20 0.9300 .
C21 N5 1.320(7) .
C21 N6 1.344(7) .
C21 C22 1.470(9) .
C22 H22A 0.9600 .
C22 H22B 0.9600 .
C22 H22C 0.9600 .
C23 C28 1.373(8) .
C23 C24 1.389(7) .
C23 N5 1.397(7) .
C24 N6 1.382(8) .
C24 C25 1.426(8) .
C25 C26 1.368(10) .
C25 H25 0.9300 .
C26 C27 1.389(10) .
C26 H26 0.9300 .
C27 C28 1.369(8) .
C27 H27 0.9300 .
C28 H28 0.9300 .
C29 N6 1.486(7) .
C29 C30 1.555(8) .
C30 C31 1.525(9) .
C30 H30A 0.9700 .
C30 H30B 0.9700 .
C31 C32 1.499(8) .
C31 H31A 0.9700 .
C31 H31B 0.9700 .
C32 N7 1.482(8) .
C32 H32A 0.9700 .
C32 H32B 0.9700 .
C33 C34 1.462(10) .
C33 H33A 0.9600 .
C33 H33B 0.9600 .
C33 H33C 0.9600 .
C34 N8 1.318(8) .
C34 N7 1.382(7) .
C35 C38 1.363(10) .
C35 N8 1.382(8) .
C35 C36 1.409(8) .
C36 N7 1.370(8) .
C36 C37 1.379(9) .
C37 C39 1.380(12) .
C37 H37 0.9300 .
C38 C40 1.429(11) .
C38 H38 0.9300 .
C39 C40 1.400(12) .
C39 H39 0.9300 .
C40 H40 0.9300 .
C41 O1 1.243(7) .
C41 O2 1.254(7) .
C41 C43 1.504(7) .
C42 O3 1.245(6) .
C42 O4 1.254(7) .
C42 C45 1.506(8) .
C43 C48 1.355(8) .
C43 C44 1.400(7) .
C44 C45 1.392(7) .
C44 H44 0.9300 .
C45 C46 1.378(8) .
C46 C47 1.392(7) .
C46 H46 0.9300 .
C47 N9 1.392(8) .
C47 C48 1.413(7) .
C48 H48 0.9300 .
N9 H9N 0.8600 .
N9 H9M 0.8600 .
O2 Ag3 2.182(4) 1_554
O5 C49 1.45(3) .
O5 H5A 0.8200 .
C50 C49 1.63(3) .
C50 H50A 0.9600 .
C50 H50B 0.9600 .
C50 H50C 0.9600 .
C49 H49A 0.9700 .
C49 H49B 0.9700 .

loop_
_geom_hbond_atom_site_label_D
_geom_hbond_atom_site_label_H
_geom_hbond_atom_site_label_A
_geom_hbond_distance_DH
_geom_hbond_distance_HA
_geom_hbond_distance_DA
_geom_hbond_angle_DHA
_geom_hbond_site_symmetry_A
N9 H9N O3 0.86 2.24 3.089(6) 169 2_685
O5 H5A O4 0.82 1.89 2.701(10) 170 1_546

loop_
_geom_torsion_atom_site_label_1
_geom_torsion_atom_site_label_2
_geom_torsion_atom_site_label_3
_geom_torsion_atom_site_label_4
_geom_torsion
_geom_torsion_site_symmetry_1
_geom_torsion_site_symmetry_4
C6 C1 C2 C3 -2.0(8) . .
N2 C1 C2 C3 179.0(6) . .
C1 C2 C3 C4 1.1(10) . .
C2 C3 C4 C5 -0.8(10) . .
C3 C4 C5 C6 1.3(9) . .
C4 C5 C6 N1 -177.8(6) . .
C4 C5 C6 C1 -2.2(8) . .
C2 C1 C6 N1 179.2(5) . .
N2 C1 C6 N1 -1.6(6) . .
C2 C1 C6 C5 2.6(8) . .
N2 C1 C6 C5 -178.2(5) . .
N1 C9 C10 C11 179.2(5) . .
C9 C10 C11 C12 -167.3(6) . .
C10 C11 C12 N3 -172.5(5) . .
N3 C15 C16 C17 -177.4(5) . .
C20 C15 C16 C17 1.0(8) . .
N3 C15 C16 N4 0.5(6) . .
C20 C15 C16 N4 178.9(5) . .
C15 C16 C17 C18 -0.9(9) . .
N4 C16 C17 C18 -178.3(6) . .
C16 C17 C18 C19 -0.2(9) . .
C17 C18 C19 C20 1.1(10) . .
C18 C19 C20 C15 -0.9(10) . .
N3 C15 C20 C19 177.9(6) . .
C16 C15 C20 C19 -0.1(9) . .
C28 C23 C24 N6 -178.5(4) . .
N5 C23 C24 N6 -0.1(5) . .
C28 C23 C24 C25 -0.7(7) . .
N5 C23 C24 C25 177.8(4) . .
N6 C24 C25 C26 178.4(5) . .
C23 C24 C25 C26 1.2(7) . .
C24 C25 C26 C27 -1.3(8) . .
C25 C26 C27 C28 0.9(9) . .
C26 C27 C28 C23 -0.3(8) . .
C24 C23 C28 C27 0.3(7) . .
N5 C23 C28 C27 -177.8(5) . .
N6 C29 C30 C31 -55.1(7) . .
C29 C30 C31 C32 -168.9(5) . .
C30 C31 C32 N7 -170.4(5) . .
C38 C35 C36 N7 179.5(5) . .
N8 C35 C36 N7 -0.8(6) . .
C38 C35 C36 C37 1.1(9) . .
N8 C35 C36 C37 -179.2(5) . .
N7 C36 C37 C39 -179.3(6) . .
C35 C36 C37 C39 -1.5(9) . .
N8 C35 C38 C40 -179.5(6) . .
C36 C35 C38 C40 0.1(9) . .
C36 C37 C39 C40 0.6(10) . .
C37 C39 C40 C38 0.7(11) . .
C35 C38 C40 C39 -1.0(10) . .
O1 C41 C43 C48 24.3(7) . .
O2 C41 C43 C48 -157.9(5) . .
O1 C41 C43 C44 -154.4(5) . .
O2 C41 C43 C44 23.4(7) . .
C48 C43 C44 C45 -0.4(7) . .
C41 C43 C44 C45 178.3(4) . .
C43 C44 C45 C46 1.7(7) . .
C43 C44 C45 C42 -178.0(4) . .
O3 C42 C45 C46 21.8(7) . .
O4 C42 C45 C46 -158.2(5) . .
O3 C42 C45 C44 -158.5(5) . .
O4 C42 C45 C44 21.6(7) . .
C44 C45 C46 C47 -2.5(7) . .
C42 C45 C46 C47 177.2(4) . .
C45 C46 C47 N9 -175.7(4) . .
C45 C46 C47 C48 2.0(7) . .
C44 C43 C48 C47 -0.1(7) . .
C41 C43 C48 C47 -178.8(5) . .
C46 C47 C48 C43 -0.7(7) . .
N9 C47 C48 C43 177.0(5) . .
C5 C6 N1 C7 177.5(6) . .
C1 C6 N1 C7 1.4(6) . .
C5 C6 N1 C9 -0.2(9) . .
C1 C6 N1 C9 -176.3(5) . .
N2 C7 N1 C6 -0.8(6) . .
C8 C7 N1 C6 -179.8(5) . .
N2 C7 N1 C9 177.0(4) . .
C8 C7 N1 C9 -2.0(8) . .
C10 C9 N1 C6 96.4(7) . .
C10 C9 N1 C7 -80.9(7) . .
N1 C7 N2 C1 -0.3(6) . .
C8 C7 N2 C1 178.8(5) . .
N1 C7 N2 Ag1 -173.1(3) . .
C8 C7 N2 Ag1 6.0(8) . .
C6 C1 N2 C7 1.1(6) . .
C2 C1 N2 C7 -179.8(6) . .
C6 C1 N2 Ag1 173.6(3) . .
C2 C1 N2 Ag1 -7.3(8) . .
N2 Ag1 N2 C7 105(100) 2_666 .
N2 Ag1 N2 C1 -66(100) 2_666 .
N4 C14 N3 C15 1.1(6) . .
C13 C14 N3 C15 179.8(6) . .
N4 C14 N3 C12 173.8(5) . .
C13 C14 N3 C12 -7.6(9) . .
C16 C15 N3 C14 -0.9(6) . .
C20 C15 N3 C14 -179.2(6) . .
C16 C15 N3 C12 -173.5(5) . .
C20 C15 N3 C12 8.2(9) . .
C11 C12 N3 C14 -74.2(8) . .
C11 C12 N3 C15 97.0(7) . .
N3 C14 N4 C16 -0.8(6) . .
C13 C14 N4 C16 -179.5(6) . .
N3 C14 N4 Ag2 177.3(4) . .
C13 C14 N4 Ag2 -1.4(9) . .
C17 C16 N4 C14 177.9(6) . .
C15 C16 N4 C14 0.2(6) . .
C17 C16 N4 Ag2 -0.3(9) . .
C15 C16 N4 Ag2 -178.0(3) . .
N5 Ag2 N4 C14 46.9(7) . .
O4 Ag2 N4 C14 -155.4(5) . .
N5 Ag2 N4 C16 -135.4(4) . .
O4 Ag2 N4 C16 22.4(5) . .
N6 C21 N5 C23 -0.1(6) . .
C22 C21 N5 C23 179.3(6) . .
N6 C21 N5 Ag2 176.7(3) . .
C22 C21 N5 Ag2 -3.8(8) . .
C28 C23 N5 C21 178.4(5) . .
C24 C23 N5 C21 0.1(5) . .
C28 C23 N5 Ag2 1.5(7) . .
C24 C23 N5 Ag2 -176.8(3) . .
N4 Ag2 N5 C21 41.8(6) . .
O4 Ag2 N5 C21 -116.7(4) . .
N4 Ag2 N5 C23 -141.9(4) . .
O4 Ag2 N5 C23 59.6(4) . .
N5 C21 N6 C24 0.1(6) . .
C22 C21 N6 C24 -179.4(5) . .
N5 C21 N6 C29 179.8(4) . .
C22 C21 N6 C29 0.4(9) . .
C23 C24 N6 C21 0.0(5) . .
C25 C24 N6 C21 -177.5(5) . .
C23 C24 N6 C29 -179.8(4) . .
C25 C24 N6 C29 2.7(8) . .
C30 C29 N6 C21 -77.5(7) . .
C30 C29 N6 C24 102.2(6) . .
C37 C36 N7 C34 178.7(6) . .
C35 C36 N7 C34 0.6(6) . .
C37 C36 N7 C32 2.3(9) . .
C35 C36 N7 C32 -175.9(5) . .
N8 C34 N7 C36 -0.2(6) . .
C33 C34 N7 C36 -179.2(5) . .
N8 C34 N7 C32 176.3(5) . .
C33 C34 N7 C32 -2.7(8) . .
C31 C32 N7 C36 -68.6(7) . .
C31 C32 N7 C34 115.5(7) . .
N7 C34 N8 C35 -0.3(6) . .
C33 C34 N8 C35 178.7(5) . .
N7 C34 N8 Ag3 -172.2(3) . .
C33 C34 N8 Ag3 6.8(8) . .
C38 C35 N8 C34 -179.6(6) . .
C36 C35 N8 C34 0.7(6) . .
C38 C35 N8 Ag3 -7.1(8) . .
C36 C35 N8 Ag3 173.2(3) . .
O2 Ag3 N8 C34 117.1(10) 1_556 .
O2 Ag3 N8 C35 -53.7(11) 1_556 .
O1 C41 O2 Ag3 16.5(7) . 1_554
C43 C41 O2 Ag3 -161.2(4) . 1_554
O3 C42 O4 Ag2 -8.5(6) . .
C45 C42 O4 Ag2 171.4(4) . .
N4 Ag2 O4 C42 98.2(4) . .
N5 Ag2 O4 C42 -94.0(4) . .
